data_4317731
loop_
_publ_author_name
'F. Albert Cotton'
'Lee M. Daniels'
'Elizabeth A. Hillard'
'Carlos A. Murillo'

_publ_section_title
;
 Filling a Void: Isolation and Characterization of Tetracarboxylato
 Dimolybdenum Cations
;
_journal_name_full 'Inorganic Chemistry'
_journal_page_first 1639
_journal_page_last 1644
_journal_paper_doi 10.1021/ic011079r
_journal_volume 41
_journal_year 2002
_chemical_formula_moiety 'C64 H92 Mo2 O8'
_chemical_formula_sum 'C64 H92 Mo2 O8'
_chemical_formula_weight 1181.26
_chemical_melting_point ?
_chemical_name_systematic
;
 tetrakis(m^2-2,4,6-triisopropylbenzoato-O, O') dimolybdenum (II,II)
;
_space_group_IT_number 2
_symmetry_cell_setting triclinic
_symmetry_space_group_name_Hall '-P 1'
_symmetry_space_group_name_H-M 'P -1'
_atom_sites_solution_hydrogens geom
_atom_sites_solution_primary direct
_atom_sites_solution_secondary difmap
_audit_creation_method SHELXL-97
_cell_angle_alpha 100.01(4)
_cell_angle_beta 107.95(3)
_cell_angle_gamma 103.36(6)
_cell_formula_units_Z 1
_cell_length_a 9.709(6)
_cell_length_b 12.035(8)
_cell_length_c 14.574(6)
_cell_measurement_reflns_used 250
_cell_measurement_temperature 293(2)
_cell_measurement_theta_max 20.8
_cell_measurement_theta_min 9.1
_cell_volume 1520.0(17)
_computing_cell_refinement MADNES
_computing_data_collection MADNES
_computing_data_reduction XPREP
_computing_molecular_graphics XP
_computing_publication_material 'SHELXL-97 (Sheldrick, 1997)'
_computing_structure_refinement 'SHELXL-97 (Sheldrick, 1997)'
_computing_structure_solution 'SHELXS-97 (Sheldrick, 1990)'
_diffrn_ambient_temperature 293(2)
_diffrn_measured_fraction_theta_full 0.913
_diffrn_measured_fraction_theta_max 0.913
_diffrn_measurement_device_type 'Nonius FAST'
_diffrn_measurement_method 'Ellipsoid mask-fitting'
_diffrn_radiation_monochromator graphite
_diffrn_radiation_source 'normal-focus sealed tube'
_diffrn_radiation_type MoK\a
_diffrn_radiation_wavelength 0.71073
_diffrn_reflns_av_R_equivalents 0.0745
_diffrn_reflns_av_sigmaI/netI 0.0524
_diffrn_reflns_limit_h_max 10
_diffrn_reflns_limit_h_min -10
_diffrn_reflns_limit_k_max 13
_diffrn_reflns_limit_k_min -13
_diffrn_reflns_limit_l_max 16
_diffrn_reflns_limit_l_min -15
_diffrn_reflns_number 7961
_diffrn_reflns_theta_full 23.29
_diffrn_reflns_theta_max 23.29
_diffrn_reflns_theta_min 2.26
_diffrn_standards_number 'none (area detector data)'
_exptl_absorpt_coefficient_mu 0.464
_exptl_absorpt_correction_type none
_exptl_crystal_colour yellow
_exptl_crystal_density_diffrn 1.290
_exptl_crystal_density_meas ?
_exptl_crystal_density_method 'not measured'
_exptl_crystal_description prism
_exptl_crystal_F_000 624
_exptl_crystal_size_max 0.3
_exptl_crystal_size_mid 0.25
_exptl_crystal_size_min 0.2
_refine_diff_density_max 1.450
_refine_diff_density_min -1.588
_refine_diff_density_rms 0.132
_refine_ls_extinction_method none
_refine_ls_goodness_of_fit_ref 1.069
_refine_ls_hydrogen_treatment noref
_refine_ls_matrix_type full
_refine_ls_number_parameters 331
_refine_ls_number_reflns 3996
_refine_ls_number_restraints 36
_refine_ls_restrained_S_all 1.067
_refine_ls_R_factor_all 0.0679
_refine_ls_R_factor_gt 0.0611
_refine_ls_shift/su_max 0.832
_refine_ls_shift/su_mean 0.012
_refine_ls_structure_factor_coef Fsqd
_refine_ls_weighting_details 'calc w=1/[\s^2^(Fo^2^)+(0.1000P)^2^+5.0000P] where P=(Fo^2^+2Fc^2^)/3'
_refine_ls_weighting_scheme calc
_refine_ls_wR_factor_gt 0.1563
_refine_ls_wR_factor_ref 0.1648
_reflns_number_gt 3651
_reflns_number_total 3996
_reflns_threshold_expression >2sigma(I)
_cod_data_source_file ic011079r_3.cif
_cod_data_source_block compound3
_cod_depositor_comments
;
The following automatic conversions were performed:

'_chemical_melting_point' value 'not measured' was changed to '?' -
the value is undefined or not given.

Automatic conversion script
Id: cif_fix_values 1569 2011-02-09 13:29:24Z adriana 

The following automatic conversions were performed:

'_exptl_crystal_density_meas' value 'not measured' was changed to '?'
- the value is perceived as not measured.

Automatic conversion script
Id: cif_fix_values 3008 2015-01-20 13:52:24Z robertas 
;
_cod_original_cell_volume 1520.0(15)
_cod_database_code 4317731

loop_
_symmetry_equiv_pos_as_xyz
'x, y, z'
'-x, -y, -z'

loop_
_atom_site_label
_atom_site_type_symbol
_atom_site_fract_x
_atom_site_fract_y
_atom_site_fract_z
_atom_site_U_iso_or_equiv
_atom_site_adp_type
_atom_site_occupancy
_atom_site_symmetry_multiplicity
_atom_site_calc_flag
_atom_site_refinement_flags
_atom_site_disorder_assembly
_atom_site_disorder_group
Mo1 Mo 0.06611(4) 0.05161(4) 0.46975(3) 0.0201(2) Uani 1 1 d . . .
O1 O 0.2463(4) -0.0158(3) 0.5208(3) 0.0201(8) Uani 1 1 d . . .
O2 O 0.1067(4) -0.1290(3) 0.5841(3) 0.0222(8) Uani 1 1 d . . .
O3 O 0.0122(4) 0.0838(3) 0.6617(2) 0.0226(8) Uani 1 1 d . . .
O4 O 0.1591(4) 0.1907(3) 0.5999(3) 0.0232(8) Uani 1 1 d . A .
C1 C 0.2283(6) -0.0957(5) 0.5656(4) 0.0240(12) Uani 1 1 d . . .
C2 C 0.3484(6) -0.1536(4) 0.5949(4) 0.0227(12) Uani 1 1 d . . .
C3 C 0.4344(6) -0.1342(5) 0.6963(4) 0.0262(12) Uani 1 1 d . . .
C4 C 0.5484(6) -0.1868(5) 0.7201(4) 0.0293(13) Uani 1 1 d . . .
H4 H 0.6073 -0.1731 0.7872 0.035 Uiso 1 1 calc R . .
C5 C 0.5790(6) -0.2586(5) 0.6494(4) 0.0270(12) Uani 1 1 d . . .
C6 C 0.4910(6) -0.2747(5) 0.5490(4) 0.0263(12) Uani 1 1 d . . .
H6 H 0.5104 -0.3219 0.4998 0.032 Uiso 1 1 calc R . .
C7 C 0.3773(6) -0.2238(4) 0.5200(4) 0.0215(11) Uani 1 1 d . . .
C8 C 0.5480(8) 0.0366(6) 0.8522(5) 0.0446(16) Uani 1 1 d . . .
H8A H 0.6178 -0.0004 0.8871 0.067 Uiso 1 1 calc R . .
H8B H 0.5224 0.0861 0.8995 0.067 Uiso 1 1 calc R . .
H8C H 0.5944 0.0840 0.8168 0.067 Uiso 1 1 calc R . .
C9 C 0.4039(7) -0.0585(5) 0.7780(4) 0.0308(13) Uani 1 1 d . . .
H9 H 0.3332 -0.0182 0.7460 0.037 Uiso 1 1 calc R . .
C10 C 0.3271(9) -0.1361(6) 0.8317(5) 0.0504(18) Uani 1 1 d . . .
H10A H 0.3916 -0.1803 0.8607 0.076 Uiso 1 1 calc R . .
H10B H 0.2319 -0.1899 0.7847 0.076 Uiso 1 1 calc R . .
H10C H 0.3095 -0.0869 0.8836 0.076 Uiso 1 1 calc R . .
C11 C 0.8319(7) -0.2599(6) 0.6413(5) 0.0445(16) Uani 1 1 d . . .
H11A H 0.7931 -0.2657 0.5710 0.067 Uiso 1 1 calc R . .
H11B H 0.9082 -0.2996 0.6551 0.067 Uiso 1 1 calc R . .
H11C H 0.8759 -0.1781 0.6781 0.067 Uiso 1 1 calc R . .
C12 C 0.7027(7) -0.3177(5) 0.6726(4) 0.0314(13) Uani 1 1 d . . .
H12 H 0.6583 -0.4001 0.6321 0.038 Uiso 1 1 calc R . .
C13 C 0.7664(7) -0.3200(6) 0.7814(5) 0.0400(15) Uani 1 1 d . . .
H13A H 0.8220 -0.2409 0.8225 0.060 Uiso 1 1 calc R . .
H13B H 0.8331 -0.3684 0.7882 0.060 Uiso 1 1 calc R . .
H13C H 0.6845 -0.3523 0.8021 0.060 Uiso 1 1 calc R . .
C14 C 0.3660(8) -0.1612(7) 0.3638(5) 0.0499(18) Uani 1 1 d . . .
H14A H 0.3884 -0.0808 0.4007 0.075 Uiso 1 1 calc R . .
H14B H 0.3025 -0.1726 0.2957 0.075 Uiso 1 1 calc R . .
H14C H 0.4590 -0.1773 0.3656 0.075 Uiso 1 1 calc R . .
C15 C 0.2841(7) -0.2446(5) 0.4104(4) 0.0312(13) Uani 1 1 d . . .
H15 H 0.1892 -0.2269 0.4066 0.037 Uiso 1 1 calc R . .
C16 C 0.2422(8) -0.3728(6) 0.3502(5) 0.0496(18) Uani 1 1 d . . .
H16A H 0.3317 -0.3891 0.3440 0.074 Uiso 1 1 calc R . .
H16B H 0.1690 -0.3846 0.2848 0.074 Uiso 1 1 calc R . .
H16C H 0.1997 -0.4253 0.3838 0.074 Uiso 1 1 calc R . .
C17 C 0.1083(6) 0.1809(5) 0.6692(4) 0.0249(12) Uiso 1 1 d . . .
C18A C 0.1501(15) 0.2737(8) 0.7614(5) 0.0203(14) Uiso 0.573(16) 1 d PGD A 1
C19A C 0.1535(13) 0.2527(7) 0.8528(5) 0.022(3) Uiso 0.573(16) 1 d PGD A 1
C20A C 0.1812(14) 0.3464(10) 0.9335(5) 0.030(3) Uiso 0.573(16) 1 d PGD A 1
H20A H 0.1784 0.3301 0.9931 0.036 Uiso 0.573(16) 1 calc PR A 1
C21A C 0.2129(13) 0.4632(9) 0.9288(6) 0.027(3) Uiso 0.573(16) 1 d PGD A 1
C22A C 0.2134(13) 0.4841(9) 0.8380(6) 0.025(3) Uiso 0.573(16) 1 d PGD A 1
H22A H 0.2349 0.5617 0.8330 0.029 Uiso 0.573(16) 1 calc PR A 1
C23A C 0.1831(13) 0.3934(8) 0.7547(7) 0.0205(15) Uiso 0.573(16) 1 d PGD A 1
C24A C 0.2355(16) 0.1277(14) 0.9698(8) 0.040(4) Uiso 0.573(16) 1 d PD A 1
H24A H 0.2249 0.1801 1.0232 0.061 Uiso 0.573(16) 1 calc PR A 1
H24B H 0.3376 0.1536 0.9713 0.061 Uiso 0.573(16) 1 calc PR A 1
H24C H 0.2138 0.0488 0.9780 0.061 Uiso 0.573(16) 1 calc PR A 1
C25A C 0.1243(14) 0.1287(12) 0.8695(7) 0.025(3) Uiso 0.573(16) 1 d PD A 1
H25A H 0.1394 0.0765 0.8163 0.030 Uiso 0.573(16) 1 calc PR A 1
C26A C -0.0401(18) 0.0798(16) 0.8625(13) 0.050(5) Uiso 0.573(16) 1 d PD A 1
H26A H -0.0575 0.1294 0.9141 0.075 Uiso 0.573(16) 1 calc PR A 1
H26B H -0.0575 0.0008 0.8705 0.075 Uiso 0.573(16) 1 calc PR A 1
H26C H -0.1084 0.0784 0.7983 0.075 Uiso 0.573(16) 1 calc PR A 1
C27A C 0.1771(14) 0.6600(11) 0.9911(10) 0.042(4) Uiso 0.573(16) 1 d PD A 1
H27A H 0.1935 0.7183 1.0506 0.063 Uiso 0.573(16) 1 calc PR A 1
H27B H 0.0701 0.6262 0.9538 0.063 Uiso 0.573(16) 1 calc PR A 1
H27C H 0.2255 0.6968 0.9510 0.063 Uiso 0.573(16) 1 calc PR A 1
C28A C 0.2451(13) 0.5620(10) 1.0200(8) 0.042(3) Uiso 0.573(16) 1 d PD A 1
C29A C 0.4170(15) 0.6160(13) 1.0725(12) 0.066(5) Uiso 0.573(16) 1 d PD A 1
H29A H 0.4592 0.5584 1.0989 0.099 Uiso 0.573(16) 1 calc PR A 1
H29B H 0.4388 0.6839 1.1262 0.099 Uiso 0.573(16) 1 calc PR A 1
H29C H 0.4609 0.6394 1.0256 0.099 Uiso 0.573(16) 1 calc PR A 1
C30A C 0.3541(15) 0.4433(14) 0.6602(13) 0.035(5) Uiso 0.50 1 d PD A 1
H30A H 0.3595 0.4658 0.6010 0.053 Uiso 0.50 1 calc PR A 1
H30B H 0.3758 0.3694 0.6600 0.053 Uiso 0.50 1 calc PR A 1
H30C H 0.4272 0.5033 0.7182 0.053 Uiso 0.50 1 calc PR A 1
C31A C 0.1926(14) 0.4295(11) 0.6622(11) 0.024(5) Uiso 0.50 1 d PD A 1
H31A H 0.1201 0.3664 0.6035 0.029 Uiso 0.50 1 calc PR A 1
C32A C 0.156(2) 0.5431(16) 0.6541(17) 0.061(8) Uiso 0.50 1 d PD A 1
H32A H 0.2174 0.6039 0.7148 0.092 Uiso 0.50 1 calc PR A 1
H32B H 0.0506 0.5314 0.6436 0.092 Uiso 0.50 1 calc PR A 1
H32C H 0.1770 0.5664 0.5989 0.092 Uiso 0.50 1 calc PR A 1
C18B C 0.158(2) 0.2940(10) 0.7520(7) 0.0203(14) Uiso 0.427(16) 1 d PGD A 2
C19B C 0.1725(19) 0.2798(9) 0.8468(7) 0.031(4) Uiso 0.427(16) 1 d PGD A 2
C20B C 0.2133(19) 0.3783(12) 0.9265(7) 0.029(4) Uiso 0.427(16) 1 d PGD A 2
H20B H 0.2195 0.3682 0.9893 0.035 Uiso 0.427(16) 1 calc PR A 2
C21B C 0.2444(18) 0.4909(12) 0.9133(8) 0.029(4) Uiso 0.427(16) 1 d PGD A 2
C22B C 0.2370(19) 0.5045(12) 0.8192(8) 0.029(4) Uiso 0.427(16) 1 d PGD A 2
H22B H 0.2639 0.5806 0.8115 0.035 Uiso 0.427(16) 1 calc PR A 2
C23B C 0.1914(17) 0.4095(10) 0.7370(9) 0.0205(15) Uiso 0.427(16) 1 d PGD A 2
C24B C 0.278(2) 0.1628(17) 0.9700(10) 0.037(4) Uiso 0.427(16) 1 d PD A 2
H24D H 0.2585 0.1992 1.0268 0.055 Uiso 0.427(16) 1 calc PR A 2
H24E H 0.3752 0.2072 0.9723 0.055 Uiso 0.427(16) 1 calc PR A 2
H24F H 0.2772 0.0831 0.9710 0.055 Uiso 0.427(16) 1 calc PR A 2
C25B C 0.1536(19) 0.1610(16) 0.8734(11) 0.034(5) Uiso 0.427(16) 1 d PD A 2
H25B H 0.1605 0.1050 0.8187 0.041 Uiso 0.427(16) 1 calc PR A 2
C26B C -0.004(2) 0.109(2) 0.879(2) 0.065(8) Uiso 0.427(16) 1 d PD A 2
H26D H -0.0122 0.1585 0.9355 0.097 Uiso 0.427(16) 1 calc PR A 2
H26E H -0.0142 0.0307 0.8877 0.097 Uiso 0.427(16) 1 calc PR A 2
H26F H -0.0820 0.1066 0.8190 0.097 Uiso 0.427(16) 1 calc PR A 2
C27B C 0.1585(19) 0.6331(19) 1.0125(15) 0.055(6) Uiso 0.427(16) 1 d PD A 2
H27D H 0.1038 0.5740 1.0357 0.083 Uiso 0.427(16) 1 calc PR A 2
H27E H 0.0931 0.6371 0.9494 0.083 Uiso 0.427(16) 1 calc PR A 2
H27F H 0.1924 0.7086 1.0604 0.083 Uiso 0.427(16) 1 calc PR A 2
C28B C 0.2951(15) 0.6006(11) 1.0000(8) 0.027(4) Uiso 0.427(16) 1 d PD A 2
H28B H 0.3574 0.6667 0.9854 0.032 Uiso 0.427(16) 1 calc PR A 2
C29B C 0.3858(18) 0.5866(14) 1.1003(10) 0.037(4) Uiso 0.427(16) 1 d PD A 2
H29D H 0.3195 0.5352 1.1228 0.055 Uiso 0.427(16) 1 calc PR A 2
H29E H 0.4315 0.6627 1.1482 0.055 Uiso 0.427(16) 1 calc PR A 2
H29F H 0.4638 0.5530 1.0933 0.055 Uiso 0.427(16) 1 calc PR A 2
C30B C 0.3440(15) 0.4473(14) 0.6319(14) 0.036(4) Uiso 0.50 1 d PD A 2
H30D H 0.3392 0.4568 0.5670 0.054 Uiso 0.50 1 calc PR A 2
H30E H 0.3727 0.3776 0.6409 0.054 Uiso 0.50 1 calc PR A 2
H30F H 0.4179 0.5154 0.6824 0.054 Uiso 0.50 1 calc PR A 2
C31B C 0.1882(15) 0.4347(11) 0.6402(12) 0.027(5) Uiso 0.50 1 d PD A 2
H31B H 0.1125 0.3682 0.5855 0.032 Uiso 0.50 1 calc PR A 2
C32B C 0.1470(17) 0.5459(11) 0.6300(13) 0.030(4) Uiso 0.50 1 d PD A 2
H32D H 0.2308 0.6134 0.6736 0.044 Uiso 0.50 1 calc PR A 2
H32E H 0.0595 0.5450 0.6478 0.044 Uiso 0.50 1 calc PR A 2
H32F H 0.1244 0.5504 0.5621 0.044 Uiso 0.50 1 calc PR A 2

loop_
_atom_site_aniso_label
_atom_site_aniso_U_11
_atom_site_aniso_U_22
_atom_site_aniso_U_33
_atom_site_aniso_U_23
_atom_site_aniso_U_13
_atom_site_aniso_U_12
Mo1 0.0128(3) 0.0214(3) 0.0219(3) 0.0043(2) 0.0031(2) 0.0032(2)
O1 0.0093(17) 0.0238(18) 0.0281(19) 0.0088(15) 0.0081(15) 0.0039(15)
O2 0.0187(19) 0.0225(18) 0.0244(19) 0.0060(15) 0.0039(15) 0.0098(16)
O3 0.0160(18) 0.0264(19) 0.0197(18) 0.0014(15) 0.0032(15) 0.0041(16)
O4 0.0149(19) 0.0191(18) 0.0259(19) -0.0022(15) 0.0016(15) 0.0012(15)
C1 0.010(3) 0.031(3) 0.023(3) 0.004(2) 0.004(2) -0.003(2)
C2 0.012(3) 0.022(3) 0.036(3) 0.013(2) 0.011(2) 0.002(2)
C3 0.016(3) 0.029(3) 0.029(3) 0.005(2) 0.002(2) 0.008(2)
C4 0.020(3) 0.035(3) 0.029(3) 0.009(2) 0.004(2) 0.008(2)
C5 0.019(3) 0.029(3) 0.030(3) 0.005(2) 0.003(2) 0.009(2)
C6 0.023(3) 0.030(3) 0.031(3) 0.006(2) 0.016(2) 0.012(2)
C7 0.016(3) 0.019(3) 0.035(3) 0.006(2) 0.012(2) 0.013(2)
C8 0.044(4) 0.041(4) 0.038(4) 0.001(3) 0.007(3) 0.012(3)
C9 0.029(3) 0.035(3) 0.027(3) 0.004(2) 0.005(2) 0.016(3)
C10 0.052(4) 0.045(4) 0.052(4) 0.000(3) 0.031(4) 0.004(3)
C11 0.021(3) 0.057(4) 0.060(4) 0.023(3) 0.016(3) 0.015(3)
C12 0.022(3) 0.033(3) 0.038(3) 0.008(3) 0.006(3) 0.014(3)
C13 0.028(3) 0.055(4) 0.044(4) 0.019(3) 0.011(3) 0.024(3)
C14 0.049(4) 0.067(5) 0.037(4) 0.018(3) 0.016(3) 0.018(4)
C15 0.025(3) 0.034(3) 0.029(3) 0.005(2) 0.002(2) 0.011(3)
C16 0.037(4) 0.051(4) 0.043(4) 0.001(3) -0.001(3) 0.010(3)

loop_
_atom_type_symbol
_atom_type_description
_atom_type_scat_dispersion_real
_atom_type_scat_dispersion_imag
_atom_type_scat_source
C C 0.0033 0.0016 'International Tables Vol C Tables 4.2.6.8 and 6.1.1.4'
H H 0.0000 0.0000 'International Tables Vol C Tables 4.2.6.8 and 6.1.1.4'
O O 0.0106 0.0060 'International Tables Vol C Tables 4.2.6.8 and 6.1.1.4'
Mo Mo -1.6832 0.6857 'International Tables Vol C Tables 4.2.6.8 and 6.1.1.4'

loop_
_geom_angle_atom_site_label_1
_geom_angle_atom_site_label_2
_geom_angle_atom_site_label_3
_geom_angle
_geom_angle_site_symmetry_1
_geom_angle_site_symmetry_3
_geom_angle_publ_flag
Mo1 Mo1 O1 92.88(11) 2_556 . y
Mo1 Mo1 O3 91.38(12) 2_556 2_556 y
O1 Mo1 O3 86.94(14) . 2_556 ?
Mo1 Mo1 O4 92.01(12) 2_556 . y
O1 Mo1 O4 90.71(14) . . ?
O3 Mo1 O4 175.97(13) 2_556 . ?
Mo1 Mo1 O2 90.90(11) 2_556 2_556 y
O1 Mo1 O2 176.12(13) . 2_556 ?
O3 Mo1 O2 93.83(14) 2_556 2_556 ?
O4 Mo1 O2 88.30(14) . 2_556 ?
C1 O1 Mo1 117.7(3) . . ?
C1 O2 Mo1 117.4(3) . 2_556 ?
C17 O3 Mo1 118.5(3) . 2_556 ?
C17 O4 Mo1 118.0(3) . . ?
O1 C1 O2 121.0(5) . . ?
O1 C1 C2 119.3(4) . . ?
O2 C1 C2 119.7(4) . . ?
C7 C2 C3 121.1(5) . . ?
C7 C2 C1 119.0(5) . . ?
C3 C2 C1 119.9(5) . . ?
C4 C3 C2 117.9(5) . . ?
C4 C3 C9 120.5(5) . . ?
C2 C3 C9 121.6(5) . . ?
C5 C4 C3 123.1(5) . . ?
C4 C5 C6 116.9(5) . . ?
C4 C5 C12 124.6(5) . . ?
C6 C5 C12 118.5(5) . . ?
C7 C6 C5 123.0(5) . . ?
C6 C7 C2 118.0(5) . . ?
C6 C7 C15 121.0(5) . . ?
C2 C7 C15 121.0(5) . . ?
C3 C9 C10 110.5(5) . . ?
C3 C9 C8 112.3(5) . . ?
C10 C9 C8 111.0(5) . . ?
C5 C12 C13 114.5(5) . . ?
C5 C12 C11 110.6(5) . . ?
C13 C12 C11 109.6(5) . . ?
C7 C15 C14 110.9(5) . . ?
C7 C15 C16 112.9(5) . . ?
C14 C15 C16 110.1(6) . . ?
O4 C17 O3 119.9(5) . . ?
O4 C17 C18A 125.3(6) . . ?
O3 C17 C18A 114.8(6) . . ?
O4 C17 C18B 114.7(6) . . ?
O3 C17 C18B 125.1(7) . . ?
C18A C17 C18B 11.6(5) . . ?
C19A C18A C23A 118.3(6) . . ?
C19A C18A C17 124.5(6) . . ?
C23A C18A C17 117.1(6) . . ?
C18A C19A C20A 120.0 . . ?
C18A C19A C25A 123.0(6) . . ?
C20A C19A C25A 117.0(6) . . ?
C19A C20A C21A 122.7(6) . . ?
C22A C21A C20A 117.0(7) . . ?
C22A C21A C28A 122.7(9) . . ?
C20A C21A C28A 120.3(8) . . ?
C21A C22A C23A 122.4(8) . . ?
C22A C23A C18A 119.4(8) . . ?
C22A C23A C31A 116.6(8) . . ?
C18A C23A C31A 124.0(8) . . ?
C24A C25A C19A 111.7(10) . . ?
C24A C25A C26A 110.5(11) . . ?
C19A C25A C26A 110.6(9) . . ?
C29A C28A C27A 108.6(11) . . ?
C29A C28A C21A 108.7(10) . . ?
C27A C28A C21A 111.6(9) . . ?
C32A C31A C23A 113.7(12) . . ?
C32A C31A C30A 108.6(12) . . ?
C23A C31A C30A 109.7(11) . . ?
C19B C18B C23B 120.2(7) . . ?
C19B C18B C17 116.1(7) . . ?
C23B C18B C17 123.8(7) . . ?
C20B C19B C18B 120.0 . . ?
C20B C19B C25B 115.3(8) . . ?
C18B C19B C25B 124.6(8) . . ?
C19B C20B C21B 120.6(7) . . ?
C22B C21B C20B 118.9(10) . . ?
C22B C21B C28B 119.3(11) . . ?
C20B C21B C28B 121.7(10) . . ?
C21B C22B C23B 122.6(11) . . ?
C22B C23B C18B 117.5(10) . . ?
C22B C23B C31B 117.9(11) . . ?
C18B C23B C31B 124.4(9) . . ?
C19B C25B C24B 114.5(14) . . ?
C19B C25B C26B 113.0(13) . . ?
C24B C25B C26B 108.8(14) . . ?
C29B C28B C27B 106.3(13) . . ?
C29B C28B C21B 114.2(10) . . ?
C27B C28B C21B 110.7(12) . . ?
C32B C31B C23B 111.7(11) . . ?
C32B C31B C30B 109.1(11) . . ?
C23B C31B C30B 109.7(12) . . ?

loop_
_geom_bond_atom_site_label_1
_geom_bond_atom_site_label_2
_geom_bond_distance
_geom_bond_site_symmetry_2
_geom_bond_publ_flag
Mo1 Mo1 2.0760(14) 2_556 y
Mo1 O1 2.082(4) . y
Mo1 O3 2.085(4) 2_556 y
Mo1 O4 2.088(4) . y
Mo1 O2 2.113(4) 2_556 y
O1 C1 1.262(6) . y
O2 C1 1.282(6) . y
O2 Mo1 2.113(4) 2_556 ?
O3 C17 1.279(7) . y
O3 Mo1 2.085(4) 2_556 ?
O4 C17 1.264(6) . y
C1 C2 1.483(8) . ?
C2 C7 1.400(7) . ?
C2 C3 1.401(8) . ?
C3 C4 1.383(8) . ?
C3 C9 1.516(8) . ?
C4 C5 1.377(8) . ?
C5 C6 1.401(8) . ?
C5 C12 1.513(8) . ?
C6 C7 1.374(8) . ?
C7 C15 1.516(8) . ?
C8 C9 1.528(9) . ?
C9 C10 1.528(9) . ?
C11 C12 1.526(9) . ?
C12 C13 1.521(8) . ?
C14 C15 1.518(9) . ?
C15 C16 1.529(9) . ?
C17 C18A 1.466(9) . ?
C17 C18B 1.519(11) . ?
C18A C19A 1.3900 . ?
C18A C23A 1.429(10) . ?
C19A C20A 1.3900 . ?
C19A C25A 1.530(13) . ?
C20A C21A 1.386(14) . ?
C21A C22A 1.3900 . ?
C21A C28A 1.516(12) . ?
C22A C23A 1.386(11) . ?
C23A C31A 1.510(17) . ?
C24A C25A 1.530(12) . ?
C25A C26A 1.533(17) . ?
C27A C28A 1.539(14) . ?
C28A C29A 1.527(15) . ?
C30A C31A 1.548(13) . ?
C31A C32A 1.504(15) . ?
C18B C19B 1.3900 . ?
C18B C23B 1.423(13) . ?
C19B C20B 1.3900 . ?
C19B C25B 1.531(16) . ?
C20B C21B 1.379(16) . ?
C21B C22B 1.3900 . ?
C21B C28B 1.523(13) . ?
C22B C23B 1.378(13) . ?
C23B C31B 1.487(17) . ?
C24B C25B 1.539(14) . ?
C25B C26B 1.55(2) . ?
C27B C28B 1.519(16) . ?
C28B C29B 1.517(15) . ?
C30B C31B 1.530(13) . ?
C31B C32B 1.501(14) . ?
